data_1561083
loop_
_publ_author_name
'Ar\?ic\?i, M\"ursel'

_publ_section_title
;
 Construction, Structural Diversity and Properties of Five Coordination
 Polymers Based on 5-Nitroisophthalate and Bis(imidazole) Linkers
;
_journal_name_full 'Journal of Solid State Chemistry'
_journal_page_first 79
_journal_page_last 86
_journal_paper_doi 10.1016/j.jssc.2018.03.013
_journal_volume 262
_journal_year 2018
_chemical_formula_moiety 'C22 H17 N5 O6 Zn'
_chemical_formula_sum 'C22 H17 N5 O6 Zn'
_chemical_formula_weight 512.77
_space_group_crystal_system tetragonal
_space_group_IT_number 96
_space_group_name_Hall 'P 4nw 2abw'
_space_group_name_H-M_alt 'P 43 21 2'
_atom_sites_solution_hydrogens geom
_cell_angle_alpha 90
_cell_angle_beta 90
_cell_angle_gamma 90
_cell_formula_units_Z 8
_cell_length_a 15.4132(3)
_cell_length_b 15.4132(3)
_cell_length_c 18.4595(5)
_cell_measurement_reflns_used 6852
_cell_measurement_temperature 296(2)
_cell_measurement_theta_max 2.26
_cell_measurement_theta_min 33.24
_cell_volume 4385.36(17)
_computing_cell_refinement 'Bruker SAINT'
_computing_data_collection 'Bruker APEX2'
_computing_data_reduction 'Bruker SAINT'
_computing_molecular_graphics 'Olex2 (Dolomanov et al., 2009)'
_computing_publication_material 'Olex2 (Dolomanov et al., 2009)'
_computing_structure_refinement 'ShelXL (Sheldrick, 2015)'
_computing_structure_solution 'SHELXT (Sheldrick, 2015)'
_diffrn_ambient_temperature 296.15
_diffrn_measured_fraction_theta_full 1.000
_diffrn_measured_fraction_theta_max 1.000
_diffrn_measurement_device_type 'Bruker APEX-II CCD'
_diffrn_measurement_method '\f and \w scans'
_diffrn_radiation_type MoK\a
_diffrn_radiation_wavelength 0.71073
_diffrn_reflns_av_R_equivalents 0.0523
_diffrn_reflns_av_unetI/netI 0.0469
_diffrn_reflns_Laue_measured_fraction_full 1.000
_diffrn_reflns_Laue_measured_fraction_max 1.000
_diffrn_reflns_limit_h_max 19
_diffrn_reflns_limit_h_min -19
_diffrn_reflns_limit_k_max 19
_diffrn_reflns_limit_k_min -15
_diffrn_reflns_limit_l_max 23
_diffrn_reflns_limit_l_min -22
_diffrn_reflns_number 21387
_diffrn_reflns_point_group_measured_fraction_full 0.999
_diffrn_reflns_point_group_measured_fraction_max 1.000
_diffrn_reflns_theta_full 25.242
_diffrn_reflns_theta_max 26.371
_diffrn_reflns_theta_min 1.721
_exptl_absorpt_coefficient_mu 1.171
_exptl_absorpt_correction_T_max 0.8440
_exptl_absorpt_correction_T_min 0.7203
_exptl_crystal_colour COLORLES
_exptl_crystal_density_diffrn 1.553
_exptl_crystal_density_method 'not measured'
_exptl_crystal_description PRISM
_exptl_crystal_F_000 2096
_exptl_crystal_size_max 0.3
_exptl_crystal_size_mid 0.25
_exptl_crystal_size_min 0.15
_refine_diff_density_max 0.415
_refine_diff_density_min -0.176
_refine_diff_density_rms 0.048
_refine_ls_abs_structure_details
;
 Flack x determined using 1388 quotients [(I+)-(I-)]/[(I+)+(I-)]
 (Parsons, Flack and Wagner, Acta Cryst. B69 (2013) 249-259).
;
_refine_ls_abs_structure_Flack -0.001(8)
_refine_ls_extinction_coef .
_refine_ls_extinction_method none
_refine_ls_goodness_of_fit_ref 0.985
_refine_ls_hydrogen_treatment constr
_refine_ls_matrix_type full
_refine_ls_number_parameters 307
_refine_ls_number_reflns 4481
_refine_ls_number_restraints 88
_refine_ls_restrained_S_all 0.976
_refine_ls_R_factor_all 0.0435
_refine_ls_R_factor_gt 0.0328
_refine_ls_shift/su_max 0.000
_refine_ls_shift/su_mean 0.000
_refine_ls_structure_factor_coef Fsqd
_refine_ls_weighting_details 'w=1/[\s^2^(Fo^2^)+(0.0386P)^2^] where P=(Fo^2^+2Fc^2^)/3'
_refine_ls_weighting_scheme calc
_refine_ls_wR_factor_gt 0.0699
_refine_ls_wR_factor_ref 0.0741
_reflns_Friedel_coverage 0.725
_reflns_Friedel_fraction_full 0.999
_reflns_Friedel_fraction_max 0.999
_reflns_number_gt 3767
_reflns_number_total 4481
_reflns_threshold_expression 'I > 2\s(I)'
_cod_data_source_file 4.cif
_cod_data_source_block PCOD_4
_cod_original_cell_volume 4385.4(2)
_cod_database_code 1561083
_shelx_space_group_comment
;
The symmetry employed for this shelxl refinement is uniquely defined
by the following loop, which should always be used as a source of
symmetry information in preference to the above space-group names.
They are only intended as comments.
;
_shelx_estimated_absorpt_t_max 0.844
_shelx_estimated_absorpt_t_min 0.720
_olex2_refinement_description
;
1. Fixed Uiso
 At 1.2 times of:
  All C(H) groups, All C(H,H) groups
2. Rigid bond restraints
 All non-hydrogen atoms
 with sigma for 1-2 distances of 0.01 and sigma for 1-3 distances of 0.01
3.a Secondary CH2 refined with riding coordinates:
 C12(H12A,H12B), C19(H19A,H19B)
3.b Aromatic/amide H refined with riding coordinates:
 C5(H5), C3(H3), C11(H11), C22(H22), C7(H7), C10(H10), C14(H14), C17(H17),
 C9(H9), C15(H15), C21(H21), C20(H20), C16(H16)
;
_shelx_shelxl_version_number 2014/7
_olex2_submission_special_instructions 'No special instructions were received'

loop_
_space_group_symop_operation_xyz
'x, y, z'
'-x, -y, z+1/2'
'-y+1/2, x+1/2, z+3/4'
'y+1/2, -x+1/2, z+1/4'
'-x+1/2, y+1/2, -z+3/4'
'x+1/2, -y+1/2, -z+1/4'
'y, x, -z'
'-y, -x, -z+1/2'

loop_
_atom_site_label
_atom_site_type_symbol
_atom_site_fract_x
_atom_site_fract_y
_atom_site_fract_z
_atom_site_U_iso_or_equiv
_atom_site_adp_type
_atom_site_occupancy
_atom_site_site_symmetry_order
_atom_site_calc_flag
_atom_site_refinement_flags_posn
_atom_site_refinement_flags_adp
_atom_site_refinement_flags_occupancy
_atom_site_disorder_assembly
_atom_site_disorder_group
Zn1 Zn 0.74963(3) -0.06918(3) 0.15147(2) 0.03243(12) Uani 1 1 d . U . . .
O4 O 0.28683(17) -0.31783(18) 0.13682(16) 0.0505(8) Uani 1 1 d . U . . .
O3 O 0.42337(18) -0.35838(17) 0.15042(16) 0.0460(7) Uani 1 1 d . U . . .
N2 N 0.8112(2) 0.1177(2) -0.00033(15) 0.0372(7) Uani 1 1 d . U . . .
O1 O 0.63024(16) -0.10845(18) 0.15403(16) 0.0469(7) Uani 1 1 d . U . . .
O2 O 0.59511(19) 0.0128(2) 0.20997(19) 0.0635(9) Uani 1 1 d . U . . .
O5 O 0.19716(19) -0.0545(2) 0.26261(18) 0.0605(9) Uani 1 1 d . U . . .
O6 O 0.27977(19) 0.0578(2) 0.25340(17) 0.0571(8) Uani 1 1 d . U . . .
N5 N 0.2669(2) -0.0200(2) 0.24781(17) 0.0430(8) Uani 1 1 d . U . . .
N4 N 1.1938(2) 0.0469(2) -0.25206(16) 0.0403(8) Uani 1 1 d . U . . .
N1 N 0.7706(2) 0.03653(19) 0.09072(15) 0.0366(7) Uani 1 1 d . U . . .
C6 C 0.3375(2) -0.0754(3) 0.22175(18) 0.0327(8) Uani 1 1 d . U . . .
C5 C 0.3184(2) -0.1601(2) 0.20207(18) 0.0312(8) Uani 1 1 d . U . . .
H5 H 0.2622 -0.1815 0.2062 0.037 Uiso 1 1 calc R . . . .
N3 N 1.0914(2) 0.0414(2) -0.16960(17) 0.0469(9) Uani 1 1 d . U . . .
C8 C 0.3655(2) -0.3040(2) 0.1527(2) 0.0344(8) Uani 1 1 d . U . . .
C3 C 0.4676(2) -0.1780(2) 0.17099(18) 0.0334(9) Uani 1 1 d . U . . .
H3 H 0.5120 -0.2128 0.1533 0.040 Uiso 1 1 calc R . . . .
C4 C 0.3843(2) -0.2119(2) 0.17634(18) 0.0314(8) Uani 1 1 d . U . . .
C11 C 0.8199(2) 0.0421(2) 0.03323(19) 0.0344(9) Uani 1 1 d . U . . .
H11 H 0.8568 -0.0018 0.0177 0.041 Uiso 1 1 calc R . . . .
C18 C 1.0138(3) 0.1477(3) -0.0911(2) 0.0434(9) Uani 1 1 d . U . . .
C22 C 1.1136(3) 0.0703(3) -0.2356(2) 0.0413(9) Uani 1 1 d . U . . .
H22 H 1.0775 0.1026 -0.2656 0.050 Uiso 1 1 calc R . . . .
C7 C 0.4201(2) -0.0410(2) 0.21749(19) 0.0352(8) Uani 1 1 d . U . . .
H7 H 0.4312 0.0157 0.2318 0.042 Uiso 1 1 calc R . . . .
C2 C 0.4859(2) -0.0934(2) 0.19140(19) 0.0319(8) Uani 1 1 d . U . . .
C1 C 0.5772(2) -0.0586(3) 0.1856(2) 0.0377(8) Uani 1 1 d . U . . .
C13 C 0.9380(3) 0.1847(3) -0.0630(2) 0.0423(9) Uani 1 1 d . U . . .
C12 C 0.8505(3) 0.1422(3) -0.0707(2) 0.0422(10) Uani 1 1 d . U . . .
H12A H 0.8117 0.1817 -0.0957 0.051 Uiso 1 1 calc R . . . .
H12B H 0.8565 0.0907 -0.1004 0.051 Uiso 1 1 calc R . . . .
C10 C 0.7513(3) 0.1637(3) 0.0378(2) 0.0556(12) Uani 1 1 d . U . . .
H10 H 0.7313 0.2192 0.0271 0.067 Uiso 1 1 calc R . . . .
C19 C 1.0101(3) 0.0616(3) -0.1316(2) 0.0523(11) Uani 1 1 d . U . . .
H19A H 0.9975 0.0155 -0.0974 0.063 Uiso 1 1 calc R . . . .
H19B H 0.9631 0.0636 -0.1665 0.063 Uiso 1 1 calc R . . . .
C14 C 0.9435(3) 0.2648(3) -0.0293(2) 0.0605(12) Uani 1 1 d . U . . .
H14 H 0.8932 0.2909 -0.0120 0.073 Uiso 1 1 calc R . . . .
C17 C 1.0915(3) 0.1911(3) -0.0822(3) 0.0640(14) Uani 1 1 d . U . . .
H17 H 1.1422 0.1666 -0.1002 0.077 Uiso 1 1 calc R . . . .
C9 C 0.7266(3) 0.1141(3) 0.0940(2) 0.0565(13) Uani 1 1 d . U . . .
H9 H 0.6864 0.1296 0.1293 0.068 Uiso 1 1 calc R . . . .
C15 C 1.0221(4) 0.3070(3) -0.0208(3) 0.0758(16) Uani 1 1 d . U . . .
H15 H 1.0244 0.3602 0.0028 0.091 Uiso 1 1 calc R . . . .
C21 C 1.2237(3) 0.0018(4) -0.1933(2) 0.0666(14) Uani 1 1 d . U . . .
H21 H 1.2788 -0.0222 -0.1889 0.080 Uiso 1 1 calc R . . . .
C20 C 1.1610(3) -0.0020(4) -0.1429(3) 0.0736(16) Uani 1 1 d . U . . .
H20 H 1.1646 -0.0294 -0.0981 0.088 Uiso 1 1 calc R . . . .
C16 C 1.0955(4) 0.2705(4) -0.0471(3) 0.0785(16) Uani 1 1 d . U . . .
H16 H 1.1485 0.2986 -0.0416 0.094 Uiso 1 1 calc R . . . .

loop_
_atom_site_aniso_label
_atom_site_aniso_U_11
_atom_site_aniso_U_22
_atom_site_aniso_U_33
_atom_site_aniso_U_23
_atom_site_aniso_U_13
_atom_site_aniso_U_12
Zn1 0.0245(2) 0.0288(2) 0.0439(2) -0.00142(18) -0.0006(2) -0.0011(2)
O4 0.0299(14) 0.0379(16) 0.084(2) -0.0163(15) -0.0079(14) -0.0065(13)
O3 0.0357(15) 0.0327(14) 0.0694(17) -0.0082(14) -0.0116(15) 0.0030(13)
N2 0.0369(18) 0.0364(19) 0.0383(16) 0.0020(15) 0.0025(14) 0.0011(16)
O1 0.0229(13) 0.0417(16) 0.0762(19) -0.0134(15) 0.0055(14) -0.0034(13)
O2 0.0351(17) 0.0442(18) 0.111(3) -0.0308(18) 0.0101(17) -0.0093(15)
O5 0.0297(16) 0.063(2) 0.089(2) -0.0127(18) 0.0217(16) 0.0011(16)
O6 0.0430(17) 0.0438(18) 0.084(2) -0.0171(16) 0.0083(15) 0.0068(15)
N5 0.031(2) 0.045(2) 0.0535(19) -0.0107(16) 0.0045(15) 0.0057(17)
N4 0.0378(19) 0.041(2) 0.0418(16) 0.0026(15) 0.0054(15) 0.0042(16)
N1 0.040(2) 0.0309(16) 0.0386(16) 0.0007(13) 0.0024(14) -0.0004(14)
C6 0.0235(17) 0.038(2) 0.0369(18) -0.0029(17) 0.0022(15) 0.0065(18)
C5 0.0228(18) 0.035(2) 0.0360(17) 0.0006(16) 0.0001(16) -0.0044(16)
N3 0.044(2) 0.048(2) 0.0480(18) 0.0005(16) 0.0124(16) -0.0009(17)
C8 0.030(2) 0.0303(19) 0.0426(18) 0.0002(18) -0.0025(18) -0.0024(18)
C3 0.0243(18) 0.033(2) 0.043(2) -0.0027(16) -0.0009(15) 0.0058(17)
C4 0.0270(19) 0.0300(19) 0.0373(17) -0.0002(15) -0.0026(15) -0.0001(16)
C11 0.033(2) 0.031(2) 0.0390(19) -0.0037(16) -0.0030(17) 0.0023(16)
C18 0.043(2) 0.041(2) 0.047(2) 0.0006(19) 0.0068(19) -0.0097(19)
C22 0.039(2) 0.036(2) 0.048(2) -0.0056(19) 0.0049(18) 0.000(2)
C7 0.0281(19) 0.0287(19) 0.049(2) -0.0077(16) 0.0019(17) -0.0014(17)
C2 0.0232(18) 0.029(2) 0.0440(19) -0.0024(16) -0.0005(16) -0.0006(16)
C1 0.0242(18) 0.034(2) 0.055(2) -0.0060(18) 0.0009(18) -0.0005(19)
C13 0.051(3) 0.035(2) 0.041(2) 0.0048(17) -0.002(2) -0.005(2)
C12 0.042(2) 0.046(2) 0.039(2) 0.0033(18) 0.0004(17) 0.000(2)
C10 0.065(3) 0.037(2) 0.065(3) 0.007(2) 0.022(3) 0.020(3)
C19 0.043(2) 0.051(3) 0.063(2) -0.009(2) 0.016(2) -0.009(2)
C14 0.066(3) 0.043(3) 0.072(3) -0.014(2) 0.003(3) -0.002(3)
C17 0.048(3) 0.068(3) 0.076(3) -0.014(3) 0.009(2) -0.016(3)
C9 0.069(3) 0.042(2) 0.058(2) 0.004(2) 0.025(2) 0.016(2)
C15 0.089(4) 0.048(3) 0.090(4) -0.024(3) -0.009(3) -0.013(3)
C21 0.049(3) 0.087(4) 0.064(3) 0.029(3) 0.003(2) 0.016(3)
C20 0.064(3) 0.097(4) 0.060(3) 0.031(3) 0.009(3) 0.021(3)
C16 0.071(4) 0.065(4) 0.099(4) -0.017(3) -0.002(3) -0.029(3)

loop_
_atom_type_symbol
_atom_type_description
_atom_type_scat_dispersion_real
_atom_type_scat_dispersion_imag
_atom_type_scat_source
C C 0.0033 0.0016 'International Tables Vol C Tables 4.2.6.8 and 6.1.1.4'
H H 0.0000 0.0000 'International Tables Vol C Tables 4.2.6.8 and 6.1.1.4'
N N 0.0061 0.0033 'International Tables Vol C Tables 4.2.6.8 and 6.1.1.4'
O O 0.0106 0.0060 'International Tables Vol C Tables 4.2.6.8 and 6.1.1.4'
Zn Zn 0.2839 1.4301 'International Tables Vol C Tables 4.2.6.8 and 6.1.1.4'

loop_
_geom_angle_atom_site_label_1
_geom_angle_atom_site_label_2
_geom_angle_atom_site_label_3
_geom_angle
_geom_angle_site_symmetry_1
_geom_angle_site_symmetry_3
O4 Zn1 N4 110.07(13) 6_545 2_755
O4 Zn1 N1 118.17(12) 6_545 .
O1 Zn1 O4 90.52(11) . 6_545
O1 Zn1 N4 116.33(14) . 2_755
O1 Zn1 N1 114.89(13) . .
N1 Zn1 N4 106.63(13) . 2_755
C8 O4 Zn1 120.8(3) . 6_445
C11 N2 C12 126.3(3) . .
C11 N2 C10 106.5(3) . .
C10 N2 C12 126.7(3) . .
C1 O1 Zn1 115.8(2) . .
O5 N5 C6 118.0(3) . .
O6 N5 O5 123.3(3) . .
O6 N5 C6 118.7(3) . .
C22 N4 Zn1 124.2(3) . 2_754
C22 N4 C21 105.7(3) . .
C21 N4 Zn1 130.0(3) . 2_754
C11 N1 Zn1 127.0(3) . .
C11 N1 C9 105.4(3) . .
C9 N1 Zn1 127.0(3) . .
C5 C6 N5 118.5(3) . .
C7 C6 N5 118.7(3) . .
C7 C6 C5 122.8(3) . .
C6 C5 H5 120.7 . .
C4 C5 C6 118.7(3) . .
C4 C5 H5 120.7 . .
C22 N3 C19 125.4(4) . .
C22 N3 C20 107.0(4) . .
C20 N3 C19 127.3(4) . .
O4 C8 C4 114.1(3) . .
O3 C8 O4 125.1(4) . .
O3 C8 C4 120.8(3) . .
C4 C3 H3 119.2 . .
C2 C3 H3 119.2 . .
C2 C3 C4 121.5(3) . .
C5 C4 C8 120.1(3) . .
C5 C4 C3 119.2(3) . .
C3 C4 C8 120.6(3) . .
N2 C11 H11 123.9 . .
N1 C11 N2 112.2(3) . .
N1 C11 H11 123.9 . .
C13 C18 C19 120.3(4) . .
C17 C18 C13 118.8(4) . .
C17 C18 C19 120.8(4) . .
N4 C22 N3 110.9(4) . .
N4 C22 H22 124.6 . .
N3 C22 H22 124.6 . .
C6 C7 H7 120.9 . .
C6 C7 C2 118.2(3) . .
C2 C7 H7 120.9 . .
C3 C2 C1 120.4(3) . .
C7 C2 C3 119.6(3) . .
C7 C2 C1 120.1(3) . .
O1 C1 C2 114.8(3) . .
O2 C1 O1 124.8(4) . .
O2 C1 C2 120.4(3) . .
C18 C13 C12 122.4(4) . .
C14 C13 C18 118.6(4) . .
C14 C13 C12 119.0(4) . .
N2 C12 C13 113.1(3) . .
N2 C12 H12A 109.0 . .
N2 C12 H12B 109.0 . .
C13 C12 H12A 109.0 . .
C13 C12 H12B 109.0 . .
H12A C12 H12B 107.8 . .
N2 C10 H10 126.4 . .
C9 C10 N2 107.2(4) . .
C9 C10 H10 126.4 . .
N3 C19 C18 112.8(3) . .
N3 C19 H19A 109.0 . .
N3 C19 H19B 109.0 . .
C18 C19 H19A 109.0 . .
C18 C19 H19B 109.0 . .
H19A C19 H19B 107.8 . .
C13 C14 H14 119.2 . .
C15 C14 C13 121.5(5) . .
C15 C14 H14 119.2 . .
C18 C17 H17 119.3 . .
C18 C17 C16 121.5(5) . .
C16 C17 H17 119.3 . .
N1 C9 H9 125.7 . .
C10 C9 N1 108.7(4) . .
C10 C9 H9 125.7 . .
C14 C15 H15 120.1 . .
C16 C15 C14 119.8(5) . .
C16 C15 H15 120.1 . .
N4 C21 H21 125.4 . .
C20 C21 N4 109.2(4) . .
C20 C21 H21 125.4 . .
N3 C20 H20 126.4 . .
C21 C20 N3 107.2(4) . .
C21 C20 H20 126.4 . .
C17 C16 H16 120.1 . .
C15 C16 C17 119.8(5) . .
C15 C16 H16 120.1 . .

loop_
_geom_bond_atom_site_label_1
_geom_bond_atom_site_label_2
_geom_bond_distance
_geom_bond_site_symmetry_2
Zn1 O4 1.965(3) 6_545
Zn1 O1 1.938(2) .
Zn1 N4 2.013(3) 2_755
Zn1 N1 2.004(3) .
O4 Zn1 1.965(3) 6_445
O4 C8 1.265(4) .
O3 C8 1.225(4) .
N2 C11 1.326(5) .
N2 C12 1.483(5) .
N2 C10 1.361(5) .
O1 C1 1.265(4) .
O2 C1 1.221(5) .
O5 N5 1.230(4) .
O6 N5 1.219(4) .
N5 C6 1.465(5) .
N4 Zn1 2.012(3) 2_754
N4 C22 1.324(5) .
N4 C21 1.368(5) .
N1 C11 1.308(5) .
N1 C9 1.376(5) .
C6 C5 1.387(5) .
C6 C7 1.381(5) .
C5 H5 0.9300 .
C5 C4 1.375(5) .
N3 C22 1.341(5) .
N3 C19 1.469(5) .
N3 C20 1.357(6) .
C8 C4 1.514(5) .
C3 H3 0.9300 .
C3 C4 1.389(5) .
C3 C2 1.386(5) .
C11 H11 0.9300 .
C18 C13 1.400(6) .
C18 C19 1.525(6) .
C18 C17 1.381(6) .
C22 H22 0.9300 .
C7 H7 0.9300 .
C7 C2 1.383(5) .
C2 C1 1.509(5) .
C13 C12 1.506(6) .
C13 C14 1.385(6) .
C12 H12A 0.9700 .
C12 H12B 0.9700 .
C10 H10 0.9300 .
C10 C9 1.345(6) .
C19 H19A 0.9700 .
C19 H19B 0.9700 .
C14 H14 0.9300 .
C14 C15 1.384(7) .
C17 H17 0.9300 .
C17 C16 1.385(7) .
C9 H9 0.9300 .
C15 H15 0.9300 .
C15 C16 1.354(8) .
C21 H21 0.9300 .
C21 C20 1.342(6) .
C20 H20 0.9300 .
C16 H16 0.9300 .

loop_
_geom_torsion_atom_site_label_1
_geom_torsion_atom_site_label_2
_geom_torsion_atom_site_label_3
_geom_torsion_atom_site_label_4
_geom_torsion
_geom_torsion_site_symmetry_1
_geom_torsion_site_symmetry_2
_geom_torsion_site_symmetry_3
_geom_torsion_site_symmetry_4
Zn1 O4 C8 O3 -4.5(6) 6_445 . . .
Zn1 O4 C8 C4 175.8(2) 6_445 . . .
Zn1 O1 C1 O2 4.5(5) . . . .
Zn1 O1 C1 C2 -176.0(3) . . . .
Zn1 N4 C22 N3 175.5(3) 2_754 . . .
Zn1 N4 C21 C20 -175.1(4) 2_754 . . .
Zn1 N1 C11 N2 171.6(2) . . . .
Zn1 N1 C9 C10 -171.1(3) . . . .
O4 C8 C4 C5 21.6(5) . . . .
O4 C8 C4 C3 -157.1(3) . . . .
O3 C8 C4 C5 -158.1(4) . . . .
O3 C8 C4 C3 23.2(5) . . . .
N2 C10 C9 N1 -0.4(6) . . . .
O5 N5 C6 C5 12.0(5) . . . .
O5 N5 C6 C7 -168.3(4) . . . .
O6 N5 C6 C5 -167.7(4) . . . .
O6 N5 C6 C7 12.0(5) . . . .
N5 C6 C5 C4 178.8(3) . . . .
N5 C6 C7 C2 -178.7(3) . . . .
N4 C21 C20 N3 -0.6(7) . . . .
C6 C5 C4 C8 -178.6(3) . . . .
C6 C5 C4 C3 0.1(5) . . . .
C6 C7 C2 C3 -0.5(5) . . . .
C6 C7 C2 C1 179.9(3) . . . .
C5 C6 C7 C2 1.0(6) . . . .
C3 C2 C1 O1 7.6(5) . . . .
C3 C2 C1 O2 -173.0(4) . . . .
C4 C3 C2 C7 -0.2(5) . . . .
C4 C3 C2 C1 179.4(3) . . . .
C11 N2 C12 C13 -91.1(5) . . . .
C11 N2 C10 C9 0.7(5) . . . .
C11 N1 C9 C10 0.0(5) . . . .
C18 C13 C12 N2 116.9(4) . . . .
C18 C13 C14 C15 -2.3(7) . . . .
C18 C17 C16 C15 -0.1(9) . . . .
C22 N4 C21 C20 0.8(6) . . . .
C22 N3 C19 C18 -84.0(5) . . . .
C22 N3 C20 C21 0.1(6) . . . .
C7 C6 C5 C4 -0.9(5) . . . .
C7 C2 C1 O1 -172.8(3) . . . .
C7 C2 C1 O2 6.7(6) . . . .
C2 C3 C4 C5 0.4(5) . . . .
C2 C3 C4 C8 179.1(3) . . . .
C13 C18 C19 N3 168.5(4) . . . .
C13 C18 C17 C16 -0.9(7) . . . .
C13 C14 C15 C16 1.4(8) . . . .
C12 N2 C11 N1 -173.5(3) . . . .
C12 N2 C10 C9 173.4(4) . . . .
C12 C13 C14 C15 -179.8(4) . . . .
C10 N2 C11 N1 -0.7(5) . . . .
C10 N2 C12 C13 97.5(5) . . . .
C19 N3 C22 N4 174.6(4) . . . .
C19 N3 C20 C21 -173.9(4) . . . .
C19 C18 C13 C12 0.2(6) . . . .
C19 C18 C13 C14 -177.2(4) . . . .
C19 C18 C17 C16 178.3(5) . . . .
C14 C13 C12 N2 -65.7(5) . . . .
C14 C15 C16 C17 -0.1(9) . . . .
C17 C18 C13 C12 179.5(4) . . . .
C17 C18 C13 C14 2.0(6) . . . .
C17 C18 C19 N3 -10.7(6) . . . .
C9 N1 C11 N2 0.4(4) . . . .
C21 N4 C22 N3 -0.7(5) . . . .
C20 N3 C22 N4 0.4(5) . . . .
C20 N3 C19 C18 89.0(6) . . . .
